data_4321701
loop_
_publ_author_name
'Annette L. Suing'
'Charlotte R. Dewan'
'Peter S. White'
'H. Holden Thorp'

_publ_section_title
;
 Ethanol Oxidation by Imidorhenium(V) Complexes: Formation of
 Amidorhenium(III) Complexes
;
_journal_name_full 'Inorganic Chemistry'
_journal_page_first 6080
_journal_page_last 6085
_journal_paper_doi 10.1021/ic0007299
_journal_volume 39
_journal_year 2000
_chemical_formula_moiety 'Re C58 H52 Cl2 F12 P6 N '
_chemical_formula_sum 'C58 H52 Cl2 F12 N P6 Re'
_chemical_formula_weight 1433.98
_chemical_name_systematic ?
_space_group_IT_number 2
_symmetry_cell_setting triclinic
_symmetry_space_group_name_Hall '-P 1'
_symmetry_space_group_name_H-M 'P -1'
_cell_angle_alpha 92.019(1)
_cell_angle_beta 97.379(1)
_cell_angle_gamma 90.134(1)
_cell_formula_units_Z 2
_cell_length_a 11.9403(6)
_cell_length_b 14.6673(8)
_cell_length_c 17.2664(9)
_cell_measurement_reflns_used 7080
_cell_measurement_temperature 193
_cell_measurement_theta_max 25.00
_cell_measurement_theta_min 1.50
_cell_volume 2996.9(3)
_computing_cell_refinement 'Bruker SAINT'
_computing_data_collection 'Bruker SMART'
_computing_data_reduction 'Bruker SAINT/NRCVAX DATRD2'
_computing_molecular_graphics NRCVAX
_computing_publication_material 'NRCVAX TABLES Jan 94 Version'
_computing_structure_refinement 'NRCVAX LSTSQ'
_computing_structure_solution 'NRCVAX SOLVER'
_diffrn_ambient_temperature 193
_diffrn_measurement_device 'Bruker SMART'
_diffrn_measurement_method 'Omega scan    '
_diffrn_radiation_monochromator graphite
_diffrn_radiation_source 'xray tube'
_diffrn_radiation_type 'Molybdenum K\a'
_diffrn_radiation_wavelength 0.71073
_diffrn_reflns_av_R_equivalents 0.027
_diffrn_reflns_limit_h_max 14
_diffrn_reflns_limit_h_min -14
_diffrn_reflns_limit_k_max 17
_diffrn_reflns_limit_k_min 0
_diffrn_reflns_limit_l_max 20
_diffrn_reflns_limit_l_min -20
_diffrn_reflns_number 17489
_diffrn_reflns_theta_max 25.00
_diffrn_reflns_theta_min 0.00
_exptl_absorpt_coefficient_mu 2.35
_exptl_absorpt_correction_T_max 1.0000
_exptl_absorpt_correction_T_min 1.0000
_exptl_absorpt_correction_type none
_exptl_crystal_density_diffrn 1.589
_exptl_crystal_F_000 1429.30
_exptl_crystal_size_max 0.15
_exptl_crystal_size_mid 0.15
_exptl_crystal_size_min 0.40
_refine_diff_density_max 2.06
_refine_diff_density_min -1.40
_refine_ls_goodness_of_fit_obs 2.09
_refine_ls_matrix_type full
_refine_ls_number_parameters 829
_refine_ls_number_reflns 8698
_refine_ls_R_factor_all 0.060
_refine_ls_R_factor_obs 0.043
_refine_ls_shift/esd_max 0.529
_refine_ls_structure_factor_coef F
_refine_ls_weighting_details 'w = 1/\s^2^(F)'
_refine_ls_weighting_scheme calc
_refine_ls_wR_factor_all 0.110
_refine_ls_wR_factor_obs 0.050
_reflns_number_observed 9177
_reflns_number_total 10316
_reflns_observed_criterion 'Inet > 2.5\s(Inet)'
_cod_data_source_file ic0007299_3.cif
_cod_data_source_block c97058
_cod_depositor_comments
;
The following automatic conversions were performed:

'_refine_ls_weighting_scheme' value '1/\s^2^(F)' was changed to
'calc'. New tag '_refine_ls_weighting_details' was created. The value
of the new tag was set to 'w = 1/\s^2^(F)'.

Automatic conversion script
Id: cif_fix_values 3143 2015-03-26 13:38:13Z robertas 
;
_cod_original_formula_sum 'Re C58 H52 Cl2 F12 P6 N '
_cod_database_code 4321701

loop_
_symmetry_equiv_pos_as_xyz
x,y,z
-x,-y,-z

loop_
_atom_site_aniso_label
_atom_site_aniso_U_11
_atom_site_aniso_U_22
_atom_site_aniso_U_33
_atom_site_aniso_U_12
_atom_site_aniso_U_13
_atom_site_aniso_U_23
_atom_site_aniso_type_symbol
Re1 0.03152(11) 0.03357(12) 0.02725(11) -0.00713(9) 0.00242(9) 0.00048(9) Re
Cl1 0.239(4) 0.1005(21) 0.1141(22) 0.0340(22) 0.0256(23) 0.0676(18) Cl
Cl2 0.0438(8) 0.0377(8) 0.0425(8) -0.0040(7) 0.0002(6) 0.0061(7) Cl
P1 0.0319(8) 0.0362(9) 0.0300(8) -0.0044(7) 0.0042(6) -0.0003(7) P
P2 0.0410(8) 0.0350(9) 0.0275(8) -0.0092(7) 0.0025(6) -0.0019(7) P
P3 0.0328(8) 0.0448(10) 0.0377(9) -0.0076(7) 0.0075(7) -0.0021(7) P
P4 0.0346(8) 0.0395(9) 0.0315(8) -0.0069(7) 0.0048(6) -0.0054(7) P
N1 0.0281(23) 0.042(3) 0.0306(24) -0.0088(20) 0.0053(19) -0.0049(21) N
C2 0.038(3) 0.042(4) 0.034(3) -0.005(3) 0.006(3) 0.004(3) C
C3 0.052(4) 0.042(4) 0.029(3) -0.006(3) 0.006(3) -0.008(3) C
C4 0.041(3) 0.054(4) 0.049(4) -0.013(3) 0.014(3) -0.015(3) C
C5 0.048(4) 0.053(4) 0.040(4) -0.011(3) 0.011(3) -0.010(3) C
C11 0.044(3) 0.039(4) 0.037(3) -0.012(3) 0.005(3) 0.009(3) C
C12 0.065(4) 0.056(4) 0.037(4) -0.007(3) 0.008(3) 0.002(3) C
C13 0.102(6) 0.065(5) 0.047(4) -0.014(4) 0.015(4) 0.024(4) C
C14 0.109(6) 0.066(5) 0.053(5) -0.008(5) 0.001(4) 0.025(4) C
C15 0.090(6) 0.046(4) 0.069(5) 0.001(4) 0.001(4) 0.015(4) C
C16 0.061(4) 0.044(4) 0.049(4) -0.003(3) 0.004(3) 0.006(3) C
C21 0.036(3) 0.042(4) 0.040(3) -0.006(3) 0.004(3) 0.007(3) C
C22 0.044(4) 0.046(4) 0.053(4) -0.004(3) 0.011(3) -0.002(3) C
C23 0.053(4) 0.053(5) 0.082(5) 0.015(3) 0.006(4) 0.004(4) C
C24 0.053(4) 0.059(5) 0.091(6) 0.013(4) -0.010(4) 0.017(4) C
C25 0.067(5) 0.076(5) 0.056(4) 0.005(4) -0.012(4) 0.017(4) C
C26 0.051(4) 0.056(4) 0.040(4) 0.001(3) 0.005(3) 0.003(3) C
C31 0.036(3) 0.039(4) 0.042(3) -0.005(3) 0.013(3) 0.000(3) C
C32 0.043(4) 0.050(4) 0.049(4) -0.013(3) 0.006(3) -0.004(3) C
C33 0.050(4) 0.068(5) 0.063(5) -0.019(4) 0.000(3) -0.012(4) C
C34 0.060(4) 0.044(4) 0.071(5) -0.025(3) 0.017(4) -0.002(4) C
C35 0.049(4) 0.048(4) 0.057(4) -0.004(3) 0.018(3) 0.010(3) C
C36 0.039(3) 0.048(4) 0.045(4) -0.010(3) 0.012(3) 0.003(3) C
C41 0.057(4) 0.046(4) 0.030(3) -0.016(3) 0.008(3) -0.011(3) C
C42 0.059(4) 0.050(4) 0.050(4) -0.017(3) 0.008(3) -0.010(3) C
C43 0.067(5) 0.081(6) 0.063(5) -0.042(4) 0.023(4) -0.029(4) C
C44 0.113(7) 0.062(5) 0.073(5) -0.053(5) 0.024(5) -0.011(4) C
C45 0.115(6) 0.052(5) 0.064(5) -0.022(4) 0.011(5) 0.009(4) C
C46 0.070(4) 0.039(4) 0.051(4) -0.012(3) 0.004(3) 0.000(3) C
C51 0.043(3) 0.044(4) 0.031(3) -0.012(3) -0.002(3) 0.000(3) C
C52 0.059(4) 0.050(4) 0.039(4) -0.018(3) 0.002(3) 0.002(3) C
C53 0.087(5) 0.070(5) 0.029(3) -0.033(4) -0.004(3) 0.004(3) C
C54 0.072(5) 0.065(5) 0.052(4) -0.023(4) -0.019(4) 0.019(4) C
C55 0.057(4) 0.085(6) 0.062(5) -0.001(4) -0.012(4) 0.017(4) C
C56 0.061(4) 0.061(5) 0.038(4) -0.015(3) 0.001(3) 0.003(3) C
C61 0.029(3) 0.056(4) 0.045(4) -0.004(3) 0.010(3) -0.003(3) C
C62 0.042(4) 0.053(4) 0.062(4) 0.002(3) 0.003(3) -0.003(3) C
C63 0.049(4) 0.076(5) 0.076(5) 0.015(4) 0.000(4) 0.015(4) C
C64 0.040(4) 0.106(7) 0.067(5) 0.009(4) -0.010(3) 0.010(5) C
C65 0.036(4) 0.091(6) 0.062(5) -0.020(4) -0.001(3) 0.000(4) C
C66 0.039(3) 0.070(5) 0.051(4) -0.014(3) 0.011(3) 0.004(4) C
C71 0.031(3) 0.066(4) 0.038(3) -0.015(3) 0.004(3) 0.005(3) C
C72 0.062(4) 0.076(5) 0.051(4) -0.021(4) 0.020(4) -0.005(4) C
C73 0.080(5) 0.102(7) 0.047(4) -0.042(5) 0.023(4) 0.002(4) C
C74 0.071(5) 0.089(6) 0.060(5) -0.038(4) -0.002(4) 0.027(4) C
C75 0.073(5) 0.057(5) 0.065(5) -0.026(4) 0.002(4) 0.010(4) C
C76 0.054(4) 0.055(4) 0.043(4) -0.013(3) 0.006(3) 0.005(3) C
C81 0.047(4) 0.045(4) 0.033(3) -0.007(3) 0.004(3) -0.009(3) C
C82 0.068(4) 0.054(4) 0.042(4) -0.005(4) -0.004(3) -0.004(3) C
C83 0.089(6) 0.072(5) 0.051(4) 0.008(4) -0.018(4) -0.002(4) C
C84 0.080(5) 0.092(6) 0.057(5) 0.018(5) -0.024(4) -0.012(4) C
C85 0.041(4) 0.109(7) 0.064(5) -0.002(4) -0.006(3) -0.039(5) C
C86 0.047(4) 0.058(4) 0.043(4) -0.006(3) 0.003(3) -0.013(3) C
C91 0.040(3) 0.042(4) 0.040(3) -0.008(3) 0.006(3) -0.008(3) C
C92 0.046(4) 0.048(4) 0.045(4) -0.004(3) 0.004(3) -0.004(3) C
C93 0.056(4) 0.053(4) 0.062(5) 0.002(3) 0.005(3) -0.018(4) C
C94 0.077(5) 0.042(4) 0.081(5) -0.013(4) 0.011(4) 0.000(4) C
C95 0.080(5) 0.041(4) 0.082(5) -0.004(4) 0.036(4) 0.004(4) C
C96 0.066(4) 0.045(4) 0.063(5) -0.007(3) 0.023(4) -0.005(3) C
P5 0.0663(13) 0.1118(19) 0.0483(12) -0.0113(13) 0.0145(10) -0.0087(12) P
F11 0.103(5) 0.109(5) 0.127(6) -0.021(4) 0.053(4) -0.004(4) F
F12 0.097(5) 0.142(6) 0.077(4) -0.015(4) 0.038(4) -0.047(4) F
F13 0.131(6) 0.103(5) 0.117(6) -0.043(4) 0.053(5) -0.011(4) F
F14 0.106(5) 0.105(5) 0.057(4) 0.018(4) 0.020(3) -0.019(3) F
F15 0.083(4) 0.142(6) 0.097(5) 0.019(4) -0.013(4) 0.000(4) F
F16 0.082(4) 0.162(7) 0.077(4) 0.008(4) -0.015(3) -0.006(4) F
F31 0.21(3) 0.28(4) 0.055(15) 0.01(3) 0.039(18) 0.019(20) F
F32 0.163(24) 0.27(4) 0.062(14) -0.032(23) 0.059(16) 0.034(19) F
F33 0.088(17) 0.23(3) 0.18(3) 0.010(18) 0.026(17) -0.122(24) F
F34 0.23(3) 0.17(3) 0.18(3) 0.077(23) 0.16(3) 0.099(24) F
F35 0.121(20) 0.118(21) 0.20(3) -0.007(16) -0.061(19) -0.037(20) F
F36 0.19(3) 0.32(5) 0.19(3) 0.14(3) 0.08(3) 0.15(3) F
P6 0.1457(22) 0.0428(12) 0.0740(15) 0.0014(13) 0.0569(15) -0.0038(11) P
F21 0.207(7) 0.090(5) 0.066(4) -0.017(5) 0.033(4) 0.002(3) F
F22 0.141(6) 0.112(5) 0.158(7) -0.032(4) 0.067(5) -0.004(5) F
F23 0.196(7) 0.131(6) 0.068(4) 0.013(5) 0.047(4) 0.007(4) F
F24 0.121(5) 0.108(5) 0.124(5) 0.021(4) 0.065(4) 0.018(4) F
F25 0.266(9) 0.045(3) 0.120(5) 0.030(4) 0.094(6) 0.010(3) F
F26 0.125(5) 0.047(3) 0.117(5) -0.001(3) 0.047(4) -0.022(3) F
F41 0.18(5) 0.18(5) 0.43(10) -0.08(4) -0.02(5) 0.11(6) F
F42 0.16(4) 0.43(10) 0.35(8) 0.15(5) -0.16(5) -0.18(7) F
F43 0.51(10) 0.26(6) 0.21(5) 0.33(7) 0.21(6) 0.09(5) F
F44 0.13(4) 0.58(12) 0.30(8) 0.10(5) -0.05(4) 0.21(8) F
F45 0.26(5) 0.077(23) 0.15(3) -0.01(3) 0.12(3) 0.029(22) F
F46 0.26(7) 0.52(12) 0.25(7) 0.24(7) 0.15(6) 0.17(7) F

loop_
_atom_site_label
_atom_site_fract_x
_atom_site_fract_y
_atom_site_fract_z
_atom_site_U_iso_or_equiv
_atom_site_thermal_displace_type
_atom_site_calc_flag
_atom_site_refinement_flags
_atom_site_type_symbol
Re1 0.274318(18) 0.190339(15) 0.286574(12) 0.03092(10) Uij ? . Re
Cl1 0.1311(3) 0.59405(20) 0.03213(17) 0.149(3) Uij ? . Cl
Cl2 0.31501(12) 0.06395(10) 0.36703(8) 0.0417(8) Uij ? . Cl
P1 0.08297(12) 0.19146(10) 0.33333(8) 0.0327(8) Uij ? . P
P2 0.32063(12) 0.28460(10) 0.41301(8) 0.0348(7) Uij ? . P
P3 0.47029(12) 0.17573(11) 0.24768(9) 0.0383(8) Uij ? . P
P4 0.23566(12) 0.07275(10) 0.17519(8) 0.0353(8) Uij ? . P
N1 0.2433(3) 0.2834(3) 0.22914(24) 0.0335(24) Uij ? . N
C2 0.1064(4) 0.2377(4) 0.4334(3) 0.038(3) Uij ? . C
C3 0.1834(5) 0.3220(4) 0.4353(3) 0.041(3) Uij ? . C
C4 0.4639(5) 0.0786(4) 0.1789(4) 0.048(3) Uij ? . C
C5 0.3557(5) 0.0844(4) 0.1212(3) 0.047(3) Uij ? . C
C11 0.2167(5) 0.3570(4) 0.1837(3) 0.040(3) Uij ? . C
C12 0.2553(5) 0.3594(4) 0.1092(4) 0.052(4) Uij ? . C
C13 0.2269(7) 0.4346(5) 0.0634(4) 0.071(5) Uij ? . C
C14 0.1631(7) 0.5031(5) 0.0902(4) 0.076(5) Uij ? . C
C15 0.1250(6) 0.5023(5) 0.1628(4) 0.069(5) Uij ? . C
C16 0.1520(5) 0.4275(4) 0.2092(4) 0.051(4) Uij ? . C
C21 -0.0134(4) 0.2707(4) 0.2815(3) 0.039(3) Uij ? . C
C22 -0.0655(5) 0.3406(4) 0.3206(4) 0.047(4) Uij ? . C
C23 -0.1383(5) 0.4001(5) 0.2791(4) 0.063(4) Uij ? . C
C24 -0.1621(6) 0.3895(5) 0.1995(5) 0.069(5) Uij ? . C
C25 -0.1119(6) 0.3200(5) 0.1599(4) 0.068(4) Uij ? . C
C26 -0.0370(5) 0.2613(4) 0.2003(3) 0.049(4) Uij ? . C
C31 0.0016(4) 0.0865(4) 0.3385(3) 0.038(3) Uij ? . C
C32 -0.0902(5) 0.0649(4) 0.2837(4) 0.047(4) Uij ? . C
C33 -0.1441(5) -0.0176(5) 0.2842(4) 0.061(4) Uij ? . C
C34 -0.1079(5) -0.0792(4) 0.3401(4) 0.058(4) Uij ? . C
C35 -0.0200(5) -0.0585(4) 0.3967(4) 0.050(4) Uij ? . C
C36 0.0357(5) 0.0247(4) 0.3965(3) 0.043(3) Uij ? . C
C41 0.4059(5) 0.3870(4) 0.4082(3) 0.044(3) Uij ? . C
C42 0.5223(5) 0.3871(4) 0.4334(4) 0.053(4) Uij ? . C
C43 0.5878(6) 0.4617(5) 0.4201(4) 0.070(5) Uij ? . C
C44 0.5389(7) 0.5364(5) 0.3849(5) 0.082(5) Uij ? . C
C45 0.4239(7) 0.5390(5) 0.3622(4) 0.077(5) Uij ? . C
C46 0.3564(6) 0.4634(4) 0.3737(4) 0.053(4) Uij ? . C
C51 0.3818(5) 0.2318(4) 0.5019(3) 0.040(3) Uij ? . C
C52 0.3339(5) 0.2419(4) 0.5713(3) 0.050(4) Uij ? . C
C53 0.3901(6) 0.2105(5) 0.6413(3) 0.063(4) Uij ? . C
C54 0.4911(6) 0.1681(5) 0.6425(4) 0.065(4) Uij ? . C
C55 0.5383(6) 0.1540(5) 0.5741(4) 0.069(4) Uij ? . C
C56 0.4818(5) 0.1843(5) 0.5048(4) 0.054(4) Uij ? . C
C61 0.5894(4) 0.1517(4) 0.3206(3) 0.043(3) Uij ? . C
C62 0.5979(5) 0.0662(4) 0.3537(4) 0.053(4) Uij ? . C
C63 0.6790(5) 0.0501(5) 0.4155(4) 0.067(4) Uij ? . C
C64 0.7534(5) 0.1195(6) 0.4452(4) 0.072(5) Uij ? . C
C65 0.7489(5) 0.2032(5) 0.4128(4) 0.064(5) Uij ? . C
C66 0.6665(5) 0.2207(5) 0.3502(4) 0.053(4) Uij ? . C
C71 0.5103(4) 0.2711(4) 0.1924(3) 0.045(4) Uij ? . C
C72 0.5454(6) 0.2584(5) 0.1192(4) 0.062(4) Uij ? . C
C73 0.5663(6) 0.3362(6) 0.0771(4) 0.075(5) Uij ? . C
C74 0.5579(6) 0.4227(5) 0.1072(4) 0.074(5) Uij ? . C
C75 0.5262(6) 0.4355(5) 0.1807(4) 0.065(4) Uij ? . C
C76 0.4998(5) 0.3610(4) 0.2226(4) 0.050(4) Uij ? . C
C81 0.1117(5) 0.0901(4) 0.1047(3) 0.042(3) Uij ? . C
C82 0.1134(6) 0.1550(5) 0.0484(4) 0.056(4) Uij ? . C
C83 0.0153(6) 0.1766(5) -0.0010(4) 0.073(5) Uij ? . C
C84 -0.0831(6) 0.1315(6) 0.0069(4) 0.080(5) Uij ? . C
C85 -0.0874(5) 0.0668(6) 0.0595(4) 0.073(5) Uij ? . C
C86 0.0103(5) 0.0430(4) 0.1096(4) 0.050(4) Uij ? . C
C91 0.2332(5) -0.0482(4) 0.1964(3) 0.041(3) Uij ? . C
C92 0.3001(5) -0.1112(4) 0.1630(4) 0.047(3) Uij ? . C
C93 0.2922(5) -0.2028(5) 0.1777(4) 0.057(4) Uij ? . C
C94 0.2187(6) -0.2331(5) 0.2248(4) 0.067(5) Uij ? . C
C95 0.1522(6) -0.1711(5) 0.2600(5) 0.065(5) Uij ? . C
C96 0.1590(6) -0.0805(4) 0.2461(4) 0.057(4) Uij ? . C
P5 0.62674(17) 0.82703(17) 0.10722(12) 0.0751(15) Uij ? . P
F11 0.5589(5) 0.7441(5) 0.1320(4) 0.110(5) Uij ? . F
F12 0.6632(5) 0.7677(5) 0.0370(4) 0.104(5) Uij ? . F
F13 0.6937(6) 0.9109(5) 0.0827(4) 0.114(5) Uij ? . F
F14 0.5901(5) 0.8864(4) 0.1775(3) 0.089(4) Uij ? . F
F15 0.7352(5) 0.7947(5) 0.1617(4) 0.110(5) Uij ? . F
F16 0.5183(5) 0.8593(5) 0.0537(4) 0.110(5) Uij ? . F
F31 0.582(3) 0.8624(25) 0.1827(13) 0.18(3) Uij ? . F
F32 0.6538(22) 0.7874(23) 0.0257(13) 0.16(3) Uij ? . F
F33 0.4937(19) 0.8102(21) 0.0714(17) 0.165(23) Uij ? . F
F34 0.622(3) 0.7305(20) 0.1369(18) 0.18(3) Uij ? . F
F35 0.7452(21) 0.8398(18) 0.1389(18) 0.155(22) Uij ? . F
F36 0.612(3) 0.915(3) 0.0694(20) 0.22(3) Uij ? . F
P6 0.05164(23) 0.62252(14) 0.39826(14) 0.0839(16) Uij ? . P
F21 0.0819(6) 0.6118(4) 0.4881(3) 0.120(5) Uij ? . F
F22 0.1768(6) 0.6490(5) 0.3898(4) 0.133(5) Uij ? . F
F23 0.0174(6) 0.6355(5) 0.3075(3) 0.129(6) Uij ? . F
F24 -0.0750(5) 0.5974(4) 0.4056(4) 0.113(5) Uij ? . F
F25 0.0240(7) 0.7266(4) 0.4126(4) 0.137(6) Uij ? . F
F26 0.0761(5) 0.5189(3) 0.3822(3) 0.094(4) Uij ? . F
F41 0.017(4) 0.525(4) 0.371(4) 0.27(6) Uij ? . F
F42 0.078(4) 0.692(5) 0.443(4) 0.33(7) Uij ? . F
F43 -0.010(6) 0.591(4) 0.465(3) 0.31(7) Uij ? . F
F44 -0.049(4) 0.662(6) 0.363(4) 0.34(8) Uij ? . F
F45 0.124(4) 0.6373(22) 0.3333(22) 0.15(3) Uij ? . F
F46 0.151(5) 0.561(6) 0.443(4) 0.33(8) Uij ? . F
H2a 0.143 0.193 0.467 0.0479 Uiso ? . H
H2b 0.036 0.254 0.451 0.0479 Uiso ? . H
H3a 0.151 0.364 0.397 0.0511 Uiso ? . H
H3b 0.191 0.352 0.486 0.0511 Uiso ? . H
H4a 0.462 0.023 0.207 0.0580 Uiso ? . H
H4b 0.529 0.079 0.152 0.0580 Uiso ? . H
H5a 0.354 0.143 0.097 0.0569 Uiso ? . H
H5b 0.354 0.037 0.081 0.0569 Uiso ? . H
H12 0.299 0.310 0.091 0.0624 Uiso ? . H
H13 0.252 0.439 0.013 0.0815 Uiso ? . H
H15 0.080 0.551 0.180 0.0786 Uiso ? . H
H16 0.126 0.425 0.259 0.0611 Uiso ? . H
H22 -0.050 0.347 0.376 0.0576 Uiso ? . H
H23 -0.173 0.448 0.306 0.0727 Uiso ? . H
H24 -0.212 0.431 0.171 0.0778 Uiso ? . H
H25 -0.130 0.312 0.104 0.0761 Uiso ? . H
H26 0.000 0.214 0.173 0.0591 Uiso ? . H
H32 -0.116 0.108 0.245 0.0572 Uiso ? . H
H33 -0.208 -0.032 0.246 0.0700 Uiso ? . H
H34 -0.144 -0.138 0.339 0.0685 Uiso ? . H
H35 0.003 -0.101 0.437 0.0614 Uiso ? . H
H36 0.098 0.040 0.436 0.0538 Uiso ? . H
H42 0.556 0.336 0.460 0.0630 Uiso ? . H
H43 0.668 0.462 0.436 0.0802 Uiso ? . H
H44 0.585 0.587 0.375 0.0925 Uiso ? . H
H45 0.390 0.593 0.340 0.0868 Uiso ? . H
H46 0.276 0.464 0.358 0.0630 Uiso ? . H
H52 0.262 0.272 0.570 0.0592 Uiso ? . H
H53 0.357 0.219 0.689 0.0717 Uiso ? . H
H54 0.530 0.148 0.691 0.0731 Uiso ? . H
H55 0.609 0.123 0.575 0.0779 Uiso ? . H
H56 0.514 0.173 0.457 0.0631 Uiso ? . H
H62 0.546 0.019 0.333 0.0623 Uiso ? . H
H63 0.684 -0.009 0.438 0.0769 Uiso ? . H
H64 0.808 0.108 0.489 0.0812 Uiso ? . H
H65 0.802 0.250 0.434 0.0729 Uiso ? . H
H66 0.664 0.279 0.327 0.0633 Uiso ? . H
H72 0.555 0.198 0.098 0.0732 Uiso ? . H
H73 0.587 0.328 0.025 0.0864 Uiso ? . H
H74 0.574 0.474 0.078 0.0836 Uiso ? . H
H75 0.520 0.496 0.202 0.0747 Uiso ? . H
H76 0.477 0.370 0.274 0.0605 Uiso ? . H
H82 0.183 0.185 0.043 0.0648 Uiso ? . H
H83 0.017 0.222 -0.040 0.0806 Uiso ? . H
H84 -0.151 0.147 -0.026 0.0864 Uiso ? . H
H85 -0.157 0.036 0.063 0.0813 Uiso ? . H
H86 0.009 -0.005 0.146 0.0592 Uiso ? . H
H92 0.352 -0.091 0.129 0.0565 Uiso ? . H
H93 0.338 -0.246 0.153 0.0667 Uiso ? . H
H94 0.215 -0.297 0.235 0.0767 Uiso ? . H
H95 0.099 -0.192 0.293 0.0776 Uiso ? . H
H96 0.114 -0.038 0.271 0.0679 Uiso ? . H

loop_
_atom_type_symbol
_atom_type_description
_atom_type_scat_dispersion_real
_atom_type_scat_dispersion_imag
_atom_type_scat_source
Re ? -1.018 7.231 'International Tables Vol. IV Table 2.2B'
C ? 0.003 0.002 'International Tables Vol. IV Table 2.2B'
H ? 0.000 0.000 'International Tables Vol. IV Table 2.2B'
Cl ? 0.148 0.159 'International Tables Vol. IV Table 2.2B'
F ? 0.017 0.010 'International Tables Vol. IV Table 2.2B'
P ? 0.102 0.094 'International Tables Vol. IV Table 2.2B'
N ? 0.006 0.003 'International Tables Vol. IV Table 2.2B'

loop_
_geom_angle_atom_site_label_1
_geom_angle_atom_site_label_2
_geom_angle_atom_site_label_3
_geom_angle
_geom_angle_site_symmetry_1
_geom_angle_site_symmetry_2
_geom_angle_site_symmetry_3
_geom_angle_publ_flag
Cl(2) Re(1) P(1) 86.35(5) ? ? ? ?
Cl(2) Re(1) P(2) 84.48(5) ? ? ? ?
Cl(2) Re(1) P(3) 88.06(5) ? ? ? ?
Cl(2) Re(1) P(4) 85.58(5) ? ? ? ?
Cl(2) Re(1) N(1) 178.97(14) ? ? ? ?
P(1) Re(1) P(2) 80.36(5) ? ? ? ?
P(1) Re(1) P(3) 174.40(5) ? ? ? ?
P(1) Re(1) P(4) 99.03(5) ? ? ? ?
P(1) Re(1) N(1) 92.83(13) ? ? ? ?
P(2) Re(1) P(3) 99.29(5) ? ? ? ?
P(2) Re(1) P(4) 170.06(5) ? ? ? ?
P(2) Re(1) N(1) 94.76(14) ? ? ? ?
P(3) Re(1) P(4) 80.34(5) ? ? ? ?
P(3) Re(1) N(1) 92.76(13) ? ? ? ?
P(4) Re(1) N(1) 95.17(14) ? ? ? ?
Re(1) P(1) C(2) 105.52(18) ? ? ? ?
Re(1) P(1) C(21) 112.62(18) ? ? ? ?
Re(1) P(1) C(31) 121.81(18) ? ? ? ?
C(2) P(1) C(21) 104.7(3) ? ? ? ?
C(2) P(1) C(31) 104.9(3) ? ? ? ?
C(21) P(1) C(31) 105.8(3) ? ? ? ?
Re(1) P(2) C(3) 103.41(19) ? ? ? ?
Re(1) P(2) C(41) 116.44(19) ? ? ? ?
Re(1) P(2) C(51) 120.73(20) ? ? ? ?
C(3) P(2) C(41) 106.9(3) ? ? ? ?
C(3) P(2) C(51) 103.5(3) ? ? ? ?
C(41) P(2) C(51) 104.4(3) ? ? ? ?
Re(1) P(3) C(4) 105.70(19) ? ? ? ?
Re(1) P(3) C(61) 120.17(18) ? ? ? ?
Re(1) P(3) C(71) 113.19(19) ? ? ? ?
C(4) P(3) C(61) 104.3(3) ? ? ? ?
C(4) P(3) C(71) 104.3(3) ? ? ? ?
C(61) P(3) C(71) 107.6(3) ? ? ? ?
Re(1) P(4) C(5) 103.77(20) ? ? ? ?
Re(1) P(4) C(81) 116.92(20) ? ? ? ?
Re(1) P(4) C(91) 119.61(19) ? ? ? ?
C(5) P(4) C(81) 105.5(3) ? ? ? ?
C(5) P(4) C(91) 104.2(3) ? ? ? ?
C(81) P(4) C(91) 105.3(3) ? ? ? ?
Re(1) N(1) C(11) 179.0(4) ? ? ? ?
P(1) C(2) C(3) 108.1(4) ? ? ? ?
P(2) C(3) C(2) 108.2(4) ? ? ? ?
P(3) C(4) C(5) 108.9(4) ? ? ? ?
P(4) C(5) C(4) 108.2(4) ? ? ? ?
N(1) C(11) C(12) 119.0(5) ? ? ? ?
N(1) C(11) C(16) 120.7(5) ? ? ? ?
C(12) C(11) C(16) 120.4(5) ? ? ? ?
C(11) C(12) C(13) 118.2(6) ? ? ? ?
C(12) C(13) C(14) 120.1(6) ? ? ? ?
Cl(1) C(14) C(13) 118.4(5) ? ? ? ?
Cl(1) C(14) C(15) 119.1(6) ? ? ? ?
C(13) C(14) C(15) 122.6(6) ? ? ? ?
C(14) C(15) C(16) 118.2(7) ? ? ? ?
C(11) C(16) C(15) 120.6(6) ? ? ? ?
P(1) C(21) C(22) 121.9(4) ? ? ? ?
P(1) C(21) C(26) 119.1(5) ? ? ? ?
C(22) C(21) C(26) 119.0(5) ? ? ? ?
C(21) C(22) C(23) 120.4(6) ? ? ? ?
C(22) C(23) C(24) 120.2(6) ? ? ? ?
C(23) C(24) C(25) 120.1(6) ? ? ? ?
C(24) C(25) C(26) 120.4(6) ? ? ? ?
C(21) C(26) C(25) 120.0(6) ? ? ? ?
P(1) C(31) C(32) 121.2(4) ? ? ? ?
P(1) C(31) C(36) 119.7(4) ? ? ? ?
C(32) C(31) C(36) 119.0(5) ? ? ? ?
C(31) C(32) C(33) 120.5(6) ? ? ? ?
C(32) C(33) C(34) 120.1(6) ? ? ? ?
C(33) C(34) C(35) 120.7(6) ? ? ? ?
C(34) C(35) C(36) 119.7(6) ? ? ? ?
C(31) C(36) C(35) 119.9(6) ? ? ? ?
P(2) C(41) C(42) 120.8(5) ? ? ? ?
P(2) C(41) C(46) 119.3(5) ? ? ? ?
C(42) C(41) C(46) 119.7(5) ? ? ? ?
C(41) C(42) C(43) 119.7(6) ? ? ? ?
C(42) C(43) C(44) 120.4(7) ? ? ? ?
C(43) C(44) C(45) 120.8(6) ? ? ? ?
C(44) C(45) C(46) 119.8(7) ? ? ? ?
C(41) C(46) C(45) 119.6(6) ? ? ? ?
P(2) C(51) C(52) 121.7(4) ? ? ? ?
P(2) C(51) C(56) 121.0(4) ? ? ? ?
C(52) C(51) C(56) 117.2(5) ? ? ? ?
C(51) C(52) C(53) 120.6(6) ? ? ? ?
C(52) C(53) C(54) 120.5(6) ? ? ? ?
C(53) C(54) C(55) 120.1(6) ? ? ? ?
C(54) C(55) C(56) 119.2(6) ? ? ? ?
C(51) C(56) C(55) 122.2(6) ? ? ? ?
P(3) C(61) C(62) 119.6(5) ? ? ? ?
P(3) C(61) C(66) 120.9(5) ? ? ? ?
C(62) C(61) C(66) 119.2(6) ? ? ? ?
C(61) C(62) C(63) 120.5(6) ? ? ? ?
C(62) C(63) C(64) 119.8(6) ? ? ? ?
C(63) C(64) C(65) 121.0(6) ? ? ? ?
C(64) C(65) C(66) 119.9(6) ? ? ? ?
C(61) C(66) C(65) 119.6(6) ? ? ? ?
P(3) C(71) C(72) 121.8(5) ? ? ? ?
P(3) C(71) C(76) 119.3(4) ? ? ? ?
C(72) C(71) C(76) 118.8(6) ? ? ? ?
C(71) C(72) C(73) 118.5(7) ? ? ? ?
C(72) C(73) C(74) 122.3(6) ? ? ? ?
C(73) C(74) C(75) 119.3(6) ? ? ? ?
C(74) C(75) C(76) 120.1(7) ? ? ? ?
C(71) C(76) C(75) 120.9(6) ? ? ? ?
P(4) C(81) C(82) 120.2(4) ? ? ? ?
P(4) C(81) C(86) 120.9(4) ? ? ? ?
C(82) C(81) C(86) 118.8(5) ? ? ? ?
C(81) C(82) C(83) 121.1(6) ? ? ? ?
C(82) C(83) C(84) 118.7(7) ? ? ? ?
C(83) C(84) C(85) 121.9(6) ? ? ? ?
C(84) C(85) C(86) 120.8(7) ? ? ? ?
C(81) C(86) C(85) 118.7(6) ? ? ? ?
P(4) C(91) C(92) 122.3(4) ? ? ? ?
P(4) C(91) C(96) 120.0(5) ? ? ? ?
C(92) C(91) C(96) 117.7(5) ? ? ? ?
C(91) C(92) C(93) 120.5(6) ? ? ? ?
C(92) C(93) C(94) 121.0(6) ? ? ? ?
C(93) C(94) C(95) 119.6(6) ? ? ? ?
C(94) C(95) C(96) 120.2(6) ? ? ? ?
C(91) C(96) C(95) 121.0(6) ? ? ? ?
F(11) P(5) F(12) 90.1(4) ? ? ? ?
F(11) P(5) F(13) 179.3(4) ? ? ? ?
F(11) P(5) F(14) 89.9(3) ? ? ? ?
F(11) P(5) F(15) 89.8(4) ? ? ? ?
F(11) P(5) F(16) 89.9(4) ? ? ? ?
F(11) P(5) F(31) 76.2(13) ? ? ? ?
F(11) P(5) F(32) 98.7(11) ? ? ? ?
F(11) P(5) F(33) 59.1(13) ? ? ? ?
F(11) P(5) F(34) 28.9(11) ? ? ? ?
F(11) P(5) F(35) 119.9(12) ? ? ? ?
F(11) P(5) F(36) 142.0(14) ? ? ? ?
F(12) P(5) F(13) 90.5(4) ? ? ? ?
F(12) P(5) F(14) 179.9(3) ? ? ? ?
F(12) P(5) F(15) 90.1(4) ? ? ? ?
F(12) P(5) F(16) 90.3(4) ? ? ? ?
F(12) P(5) F(31) 166.0(13) ? ? ? ?
F(12) P(5) F(32) 13.2(11) ? ? ? ?
F(12) P(5) F(33) 89.4(8) ? ? ? ?
F(12) P(5) F(34) 77.9(10) ? ? ? ?
F(12) P(5) F(35) 89.8(12) ? ? ? ?
F(12) P(5) F(36) 99.0(15) ? ? ? ?
F(13) P(5) F(14) 89.6(4) ? ? ? ?
F(13) P(5) F(15) 90.5(4) ? ? ? ?
F(13) P(5) F(16) 89.7(4) ? ? ? ?
F(13) P(5) F(31) 103.2(13) ? ? ? ?
F(13) P(5) F(32) 81.8(11) ? ? ? ?
F(13) P(5) F(33) 120.5(13) ? ? ? ?
F(13) P(5) F(34) 151.7(11) ? ? ? ?
F(13) P(5) F(35) 60.5(12) ? ? ? ?
F(13) P(5) F(36) 37.5(14) ? ? ? ?
F(14) P(5) F(15) 89.9(3) ? ? ? ?
F(14) P(5) F(16) 89.6(3) ? ? ? ?
F(14) P(5) F(31) 14.0(13) ? ? ? ?
F(14) P(5) F(32) 166.8(11) ? ? ? ?
F(14) P(5) F(33) 90.5(8) ? ? ? ?
F(14) P(5) F(34) 102.1(10) ? ? ? ?
F(14) P(5) F(35) 90.2(12) ? ? ? ?
F(14) P(5) F(36) 81.0(15) ? ? ? ?
F(15) P(5) F(16) 179.5(4) ? ? ? ?
F(15) P(5) F(31) 86.8(12) ? ? ? ?
F(15) P(5) F(32) 100.1(11) ? ? ? ?
F(15) P(5) F(33) 149.0(13) ? ? ? ?
F(15) P(5) F(34) 64.1(14) ? ? ? ?
F(15) P(5) F(35) 30.0(12) ? ? ? ?
F(15) P(5) F(36) 126.7(16) ? ? ? ?
F(16) P(5) F(31) 92.7(12) ? ? ? ?
F(16) P(5) F(32) 80.4(11) ? ? ? ?
F(16) P(5) F(33) 30.8(13) ? ? ? ?
F(16) P(5) F(34) 115.8(14) ? ? ? ?
F(16) P(5) F(35) 150.2(12) ? ? ? ?
F(16) P(5) F(36) 53.5(16) ? ? ? ?
F(31) P(5) F(32) 171.5(16) ? ? ? ?
F(31) P(5) F(33) 86.2(14) ? ? ? ?
F(31) P(5) F(34) 88.4(16) ? ? ? ?
F(31) P(5) F(35) 94.3(17) ? ? ? ?
F(31) P(5) F(36) 93.8(19) ? ? ? ?
F(32) P(5) F(33) 85.3(13) ? ? ? ?
F(32) P(5) F(34) 90.2(15) ? ? ? ?
F(32) P(5) F(35) 94.2(16) ? ? ? ?
F(32) P(5) F(36) 86.1(19) ? ? ? ?
F(33) P(5) F(34) 85.5(18) ? ? ? ?
F(33) P(5) F(35) 178.7(15) ? ? ? ?
F(33) P(5) F(36) 84.0(20) ? ? ? ?
F(34) P(5) F(35) 93.3(17) ? ? ? ?
F(34) P(5) F(36) 169.1(22) ? ? ? ?
F(35) P(5) F(36) 97.1(19) ? ? ? ?
P(5) F(11) F(31) 51.5(8) ? ? ? ?
P(5) F(11) F(33) 63.0(10) ? ? ? ?
P(5) F(11) F(34) 73.0(19) ? ? ? ?
F(31) F(11) F(33) 76.4(13) ? ? ? ?
F(31) F(11) F(34) 96(3) ? ? ? ?
F(33) F(11) F(34) 129.0(19) ? ? ? ?
P(5) F(12) F(32) 83(4) ? ? ? ?
P(5) F(12) F(34) 49.9(9) ? ? ? ?
P(5) F(12) F(35) 42.9(8) ? ? ? ?
F(32) F(12) F(34) 128(4) ? ? ? ?
F(32) F(12) F(35) 97(5) ? ? ? ?
F(34) F(12) F(35) 63.9(14) ? ? ? ?
P(5) F(13) F(32) 49.3(5) ? ? ? ?
P(5) F(13) F(35) 56.3(10) ? ? ? ?
P(5) F(13) F(36) 65.5(21) ? ? ? ?
F(32) F(13) F(35) 75.1(12) ? ? ? ?
F(32) F(13) F(36) 77(3) ? ? ? ?
F(35) F(13) F(36) 120.3(21) ? ? ? ?
P(5) F(14) F(31) 78(4) ? ? ? ?
P(5) F(14) F(35) 42.6(7) ? ? ? ?
P(5) F(14) F(36) 47.0(12) ? ? ? ?
F(31) F(14) F(35) 92(5) ? ? ? ?
F(31) F(14) F(36) 121(4) ? ? ? ?
F(35) F(14) F(36) 63.9(11) ? ? ? ?
P(5) F(15) F(31) 45.9(7) ? ? ? ?
P(5) F(15) F(34) 56.3(9) ? ? ? ?
P(5) F(15) F(35) 66.3(17) ? ? ? ?
F(31) F(15) F(34) 67.1(13) ? ? ? ?
F(31) F(15) F(35) 83.2(22) ? ? ? ?
F(34) F(15) F(35) 121.0(19) ? ? ? ?
P(5) F(16) F(32) 49.8(7) ? ? ? ?
P(5) F(16) F(33) 79.0(18) ? ? ? ?
P(5) F(16) F(36) 59.1(11) ? ? ? ?
F(32) F(16) F(33) 88.2(17) ? ? ? ?
F(32) F(16) F(36) 72.2(16) ? ? ? ?
F(33) F(16) F(36) 137.2(22) ? ? ? ?
P(5) F(31) F(11) 52.2(10) ? ? ? ?
P(5) F(31) F(14) 87(4) ? ? ? ?
P(5) F(31) F(15) 47.3(9) ? ? ? ?
P(5) F(31) F(33) 48.7(10) ? ? ? ?
P(5) F(31) F(34) 45.4(11) ? ? ? ?
P(5) F(31) F(36) 41.6(12) ? ? ? ?
F(11) F(31) F(14) 138(4) ? ? ? ?
F(11) F(31) F(15) 65.9(11) ? ? ? ?
F(11) F(31) F(33) 44.9(11) ? ? ? ?
F(11) F(31) F(34) 21.0(10) ? ? ? ?
F(11) F(31) F(36) 87.8(16) ? ? ? ?
F(14) F(31) F(15) 97(5) ? ? ? ?
F(14) F(31) F(33) 101(4) ? ? ? ?
F(14) F(31) F(34) 131(4) ? ? ? ?
F(14) F(31) F(36) 50(3) ? ? ? ?
F(15) F(31) F(33) 91.7(12) ? ? ? ?
F(15) F(31) F(34) 45.2(11) ? ? ? ?
F(15) F(31) F(36) 77.6(11) ? ? ? ?
F(33) F(31) F(34) 59.7(15) ? ? ? ?
F(33) F(31) F(36) 56.8(16) ? ? ? ?
F(34) F(31) F(36) 86.6(15) ? ? ? ?
P(5) F(32) F(12) 83(4) ? ? ? ?
P(5) F(32) F(13) 48.9(9) ? ? ? ?
P(5) F(32) F(16) 49.8(8) ? ? ? ?
P(5) F(32) F(33) 48.7(9) ? ? ? ?
P(5) F(32) F(34) 44.0(9) ? ? ? ?
P(5) F(32) F(36) 44.7(11) ? ? ? ?
F(12) F(32) F(13) 114(5) ? ? ? ?
F(12) F(32) F(16) 119(4) ? ? ? ?
F(12) F(32) F(33) 98(4) ? ? ? ?
F(12) F(32) F(34) 43(3) ? ? ? ?
F(12) F(32) F(36) 126(5) ? ? ? ?
F(13) F(32) F(16) 65.6(10) ? ? ? ?
F(13) F(32) F(33) 82.2(13) ? ? ? ?
F(13) F(32) F(34) 89.6(13) ? ? ? ?
F(13) F(32) F(36) 27.4(12) ? ? ? ?
F(16) F(32) F(33) 23.1(10) ? ? ? ?
F(16) F(32) F(34) 76.7(9) ? ? ? ?
F(16) F(32) F(36) 38.9(12) ? ? ? ?
F(33) F(32) F(34) 58.9(12) ? ? ? ?
F(33) F(32) F(36) 58.5(14) ? ? ? ?
F(34) F(32) F(36) 88.3(14) ? ? ? ?
P(5) F(33) F(11) 57.9(10) ? ? ? ?
P(5) F(33) F(16) 70.2(16) ? ? ? ?
P(5) F(33) F(31) 45.0(10) ? ? ? ?
P(5) F(33) F(32) 46.0(9) ? ? ? ?
P(5) F(33) F(34) 45.0(11) ? ? ? ?
P(5) F(33) F(36) 44.3(10) ? ? ? ?
F(11) F(33) F(16) 128.0(23) ? ? ? ?
F(11) F(33) F(31) 58.7(13) ? ? ? ?
F(11) F(33) F(32) 76.6(11) ? ? ? ?
F(11) F(33) F(34) 16.2(7) ? ? ? ?
F(11) F(33) F(36) 101.7(14) ? ? ? ?
F(16) F(33) F(31) 84.0(20) ? ? ? ?
F(16) F(33) F(32) 68.7(16) ? ? ? ?
F(16) F(33) F(34) 114.5(21) ? ? ? ?
F(16) F(33) F(36) 26.5(14) ? ? ? ?
F(31) F(33) F(32) 91.1(14) ? ? ? ?
F(31) F(33) F(34) 59.3(15) ? ? ? ?
F(31) F(33) F(36) 62.0(14) ? ? ? ?
F(32) F(33) F(34) 60.9(10) ? ? ? ?
F(32) F(33) F(36) 58.2(14) ? ? ? ?
F(34) F(33) F(36) 89.3(14) ? ? ? ?
P(5) F(34) F(11) 78.0(19) ? ? ? ?
P(5) F(34) F(12) 52.1(6) ? ? ? ?
P(5) F(34) F(15) 59.6(12) ? ? ? ?
P(5) F(34) F(31) 46.2(10) ? ? ? ?
P(5) F(34) F(32) 45.8(10) ? ? ? ?
P(5) F(34) F(33) 49.5(11) ? ? ? ?
P(5) F(34) F(35) 42.1(11) ? ? ? ?
F(11) F(34) F(12) 100.0(23) ? ? ? ?
F(11) F(34) F(15) 129(3) ? ? ? ?
F(11) F(34) F(31) 62.9(23) ? ? ? ?
F(11) F(34) F(32) 94.1(22) ? ? ? ?
F(11) F(34) F(33) 34.8(15) ? ? ? ?
F(11) F(34) F(35) 117(3) ? ? ? ?
F(12) F(34) F(15) 76.3(9) ? ? ? ?
F(12) F(34) F(31) 98.2(12) ? ? ? ?
F(12) F(34) F(32) 7.4(9) ? ? ? ?
F(12) F(34) F(33) 66.7(11) ? ? ? ?
F(12) F(34) F(35) 62.4(11) ? ? ? ?
F(15) F(34) F(31) 67.6(15) ? ? ? ?
F(15) F(34) F(32) 76.6(11) ? ? ? ?
F(15) F(34) F(33) 108.9(15) ? ? ? ?
F(15) F(34) F(35) 18.3(8) ? ? ? ?
F(31) F(34) F(32) 91.7(14) ? ? ? ?
F(31) F(34) F(33) 61.0(12) ? ? ? ?
F(31) F(34) F(35) 61.4(14) ? ? ? ?
F(32) F(34) F(33) 60.2(12) ? ? ? ?
F(32) F(34) F(35) 61.2(13) ? ? ? ?
F(33) F(34) F(35) 91.6(14) ? ? ? ?
P(5) F(35) F(12) 47.3(8) ? ? ? ?
P(5) F(35) F(13) 63.2(10) ? ? ? ?
P(5) F(35) F(14) 47.1(8) ? ? ? ?
P(5) F(35) F(15) 83.7(20) ? ? ? ?
P(5) F(35) F(34) 44.6(10) ? ? ? ?
P(5) F(35) F(36) 41.5(13) ? ? ? ?
F(12) F(35) F(13) 72.7(11) ? ? ? ?
F(12) F(35) F(14) 94.4(9) ? ? ? ?
F(12) F(35) F(15) 86.1(19) ? ? ? ?
F(12) F(35) F(34) 53.7(10) ? ? ? ?
F(12) F(35) F(36) 64.5(15) ? ? ? ?
F(13) F(35) F(14) 71.7(10) ? ? ? ?
F(13) F(35) F(15) 146(3) ? ? ? ?
F(13) F(35) F(34) 107.1(14) ? ? ? ?
F(13) F(35) F(36) 22.7(10) ? ? ? ?
F(14) F(35) F(15) 85.3(23) ? ? ? ?
F(14) F(35) F(34) 67.8(10) ? ? ? ?
F(14) F(35) F(36) 54.1(10) ? ? ? ?
F(15) F(35) F(34) 40.6(15) ? ? ? ?
F(15) F(35) F(36) 124.6(24) ? ? ? ?
F(34) F(35) F(36) 86.0(16) ? ? ? ?
P(5) F(36) F(13) 76.9(17) ? ? ? ?
P(5) F(36) F(14) 52.0(9) ? ? ? ?
P(5) F(36) F(16) 67.4(19) ? ? ? ?
P(5) F(36) F(31) 44.6(12) ? ? ? ?
P(5) F(36) F(32) 49.2(13) ? ? ? ?
P(5) F(36) F(33) 51.7(16) ? ? ? ?
P(5) F(36) F(35) 41.3(10) ? ? ? ?
F(13) F(36) F(14) 90.6(21) ? ? ? ?
F(13) F(36) F(16) 140(4) ? ? ? ?
F(13) F(36) F(31) 92.2(21) ? ? ? ?
F(13) F(36) F(32) 75.2(23) ? ? ? ?
F(13) F(36) F(33) 127(3) ? ? ? ?
F(13) F(36) F(35) 37.0(14) ? ? ? ?
F(14) F(36) F(16) 81.0(14) ? ? ? ?
F(14) F(36) F(31) 8.6(10) ? ? ? ?
F(14) F(36) F(32) 101.2(15) ? ? ? ?
F(14) F(36) F(33) 68.6(13) ? ? ? ?
F(14) F(36) F(35) 62.0(12) ? ? ? ?
F(16) F(36) F(31) 74.5(15) ? ? ? ?
F(16) F(36) F(32) 68.8(20) ? ? ? ?
F(16) F(36) F(33) 16.2(11) ? ? ? ?
F(16) F(36) F(35) 108.6(20) ? ? ? ?
F(31) F(36) F(32) 93.5(17) ? ? ? ?
F(31) F(36) F(33) 61.2(15) ? ? ? ?
F(31) F(36) F(35) 60.3(14) ? ? ? ?
F(32) F(36) F(33) 63.3(16) ? ? ? ?
F(32) F(36) F(35) 62.7(13) ? ? ? ?
F(33) F(36) F(35) 93.0(17) ? ? ? ?
F(21) P(6) F(22) 91.4(4) ? ? ? ?
F(21) P(6) F(23) 178.1(4) ? ? ? ?
F(21) P(6) F(24) 89.4(4) ? ? ? ?
F(21) P(6) F(25) 90.1(4) ? ? ? ?
F(21) P(6) F(26) 91.1(3) ? ? ? ?
F(21) P(6) F(41) 101(3) ? ? ? ?
F(21) P(6) F(42) 59(4) ? ? ? ?
F(21) P(6) F(43) 43(3) ? ? ? ?
F(21) P(6) F(44) 124(3) ? ? ? ?
F(21) P(6) F(45) 132.4(18) ? ? ? ?
F(21) P(6) F(46) 52.4(21) ? ? ? ?
F(22) P(6) F(23) 89.8(4) ? ? ? ?
F(22) P(6) F(24) 178.9(4) ? ? ? ?
F(22) P(6) F(25) 89.8(4) ? ? ? ?
F(22) P(6) F(26) 91.2(3) ? ? ? ?
F(22) P(6) F(41) 115.1(22) ? ? ? ?
F(22) P(6) F(42) 72(3) ? ? ? ?
F(22) P(6) F(43) 134(3) ? ? ? ?
F(22) P(6) F(44) 128(3) ? ? ? ?
F(22) P(6) F(45) 41.7(18) ? ? ? ?
F(22) P(6) F(46) 62.7(25) ? ? ? ?
F(23) P(6) F(24) 89.3(4) ? ? ? ?
F(23) P(6) F(25) 88.4(4) ? ? ? ?
F(23) P(6) F(26) 90.3(4) ? ? ? ?
F(23) P(6) F(41) 79(3) ? ? ? ?
F(23) P(6) F(42) 119(4) ? ? ? ?
F(23) P(6) F(43) 135(3) ? ? ? ?
F(23) P(6) F(44) 53(3) ? ? ? ?
F(23) P(6) F(45) 49.1(18) ? ? ? ?
F(23) P(6) F(46) 129.5(21) ? ? ? ?
F(24) P(6) F(25) 89.5(4) ? ? ? ?
F(24) P(6) F(26) 89.4(3) ? ? ? ?
F(24) P(6) F(41) 65.4(22) ? ? ? ?
F(24) P(6) F(42) 107(3) ? ? ? ?
F(24) P(6) F(43) 45(3) ? ? ? ?
F(24) P(6) F(44) 50(3) ? ? ? ?
F(24) P(6) F(45) 137.6(18) ? ? ? ?
F(24) P(6) F(46) 118.4(25) ? ? ? ?
F(25) P(6) F(26) 178.4(4) ? ? ? ?
F(25) P(6) F(41) 151.8(20) ? ? ? ?
F(25) P(6) F(42) 36.6(24) ? ? ? ?
F(25) P(6) F(43) 93.9(17) ? ? ? ?
F(25) P(6) F(44) 58(4) ? ? ? ?
F(25) P(6) F(45) 96.0(12) ? ? ? ?
F(25) P(6) F(46) 129(3) ? ? ? ?
F(26) P(6) F(41) 26.7(20) ? ? ? ?
F(26) P(6) F(42) 144.9(24) ? ? ? ?
F(26) P(6) F(43) 86.2(17) ? ? ? ?
F(26) P(6) F(44) 120(4) ? ? ? ?
F(26) P(6) F(45) 84.0(12) ? ? ? ?
F(26) P(6) F(46) 52(3) ? ? ? ?
F(41) P(6) F(42) 160(5) ? ? ? ?
F(41) P(6) F(43) 78(4) ? ? ? ?
F(41) P(6) F(44) 94(4) ? ? ? ?
F(41) P(6) F(45) 94(3) ? ? ? ?
F(41) P(6) F(46) 76(4) ? ? ? ?
F(42) P(6) F(43) 84(5) ? ? ? ?
F(42) P(6) F(44) 93(4) ? ? ? ?
F(42) P(6) F(45) 101(4) ? ? ? ?
F(42) P(6) F(46) 92(4) ? ? ? ?
F(43) P(6) F(44) 90(3) ? ? ? ?
F(43) P(6) F(45) 169.4(18) ? ? ? ?
F(43) P(6) F(46) 81.1(24) ? ? ? ?
F(44) P(6) F(45) 98(3) ? ? ? ?
F(44) P(6) F(46) 168(4) ? ? ? ?
F(45) P(6) F(46) 89.7(23) ? ? ? ?
P(6) F(21) F(42) 49.9(23) ? ? ? ?
P(6) F(21) F(43) 66.4(22) ? ? ? ?
P(6) F(21) F(46) 66.0(24) ? ? ? ?
F(42) F(21) F(43) 93(3) ? ? ? ?
F(42) F(21) F(46) 96(4) ? ? ? ?
F(43) F(21) F(46) 105(4) ? ? ? ?
P(6) F(22) F(42) 45.4(23) ? ? ? ?
P(6) F(22) F(45) 66.8(17) ? ? ? ?
P(6) F(22) F(46) 60.2(20) ? ? ? ?
F(42) F(22) F(45) 99.3(25) ? ? ? ?
F(42) F(22) F(46) 77(3) ? ? ? ?
F(45) F(22) F(46) 105(3) ? ? ? ?
P(6) F(23) F(41) 49.3(22) ? ? ? ?
P(6) F(23) F(44) 56.5(18) ? ? ? ?
P(6) F(23) F(45) 62.8(14) ? ? ? ?
F(41) F(23) F(44) 77(4) ? ? ? ?
F(41) F(23) F(45) 83.6(19) ? ? ? ?
F(44) F(23) F(45) 113(3) ? ? ? ?
P(6) F(24) F(41) 56.0(15) ? ? ? ?
P(6) F(24) F(43) 64(3) ? ? ? ?
P(6) F(24) F(44) 58.0(19) ? ? ? ?
F(41) F(24) F(43) 81(3) ? ? ? ?
F(41) F(24) F(44) 92(4) ? ? ? ?
F(43) F(24) F(44) 112(4) ? ? ? ?
P(6) F(25) F(42) 53(4) ? ? ? ?
P(6) F(25) F(44) 55.0(24) ? ? ? ?
F(42) F(25) F(44) 106(5) ? ? ? ?
P(6) F(26) F(41) 73(5) ? ? ? ?
P(6) F(26) F(43) 46.0(15) ? ? ? ?
P(6) F(26) F(45) 47.0(9) ? ? ? ?
P(6) F(26) F(46) 65.9(25) ? ? ? ?
F(41) F(26) F(43) 65(7) ? ? ? ?
F(41) F(26) F(45) 94(4) ? ? ? ?
F(41) F(26) F(46) 131(6) ? ? ? ?
F(43) F(26) F(45) 92.9(18) ? ? ? ?
F(43) F(26) F(46) 67(3) ? ? ? ?
F(45) F(26) F(46) 76(3) ? ? ? ?
P(6) F(41) F(23) 51.7(14) ? ? ? ?
P(6) F(41) F(24) 58.6(24) ? ? ? ?
P(6) F(41) F(26) 79(4) ? ? ? ?
P(6) F(41) F(43) 50(3) ? ? ? ?
P(6) F(41) F(44) 40.6(22) ? ? ? ?
P(6) F(41) F(46) 53(3) ? ? ? ?
F(23) F(41) F(24) 74.1(20) ? ? ? ?
F(23) F(41) F(26) 101(4) ? ? ? ?
F(23) F(41) F(43) 94(3) ? ? ? ?
F(23) F(41) F(44) 38.1(20) ? ? ? ?
F(23) F(41) F(46) 94(3) ? ? ? ?
F(24) F(41) F(26) 130(8) ? ? ? ?
F(24) F(41) F(43) 38.5(23) ? ? ? ?
F(24) F(41) F(44) 36.3(20) ? ? ? ?
F(24) F(41) F(46) 97(4) ? ? ? ?
F(26) F(41) F(43) 95(7) ? ? ? ?
F(26) F(41) F(44) 118(5) ? ? ? ?
F(26) F(41) F(46) 32(5) ? ? ? ?
F(43) F(41) F(44) 60(3) ? ? ? ?
F(43) F(41) F(46) 63(3) ? ? ? ?
F(44) F(41) F(46) 94(4) ? ? ? ?
P(6) F(42) F(21) 70(4) ? ? ? ?
P(6) F(42) F(22) 62.0(25) ? ? ? ?
P(6) F(42) F(25) 90(4) ? ? ? ?
P(6) F(42) F(43) 53(4) ? ? ? ?
P(6) F(42) F(44) 46(3) ? ? ? ?
P(6) F(42) F(45) 43(3) ? ? ? ?
P(6) F(42) F(46) 50(3) ? ? ? ?
F(21) F(42) F(22) 91(3) ? ? ? ?
F(21) F(42) F(25) 138(7) ? ? ? ?
F(21) F(42) F(43) 37(3) ? ? ? ?
F(21) F(42) F(44) 100(5) ? ? ? ?
F(21) F(42) F(45) 101(3) ? ? ? ?
F(21) F(42) F(46) 41.6(20) ? ? ? ?
F(22) F(42) F(25) 111(7) ? ? ? ?
F(22) F(42) F(43) 105(4) ? ? ? ?
F(22) F(42) F(44) 94(4) ? ? ? ?
F(22) F(42) F(45) 30.1(17) ? ? ? ?
F(22) F(42) F(46) 50.3(20) ? ? ? ?
F(25) F(42) F(43) 101(5) ? ? ? ?
F(25) F(42) F(44) 45(3) ? ? ? ?
F(25) F(42) F(45) 86(5) ? ? ? ?
F(25) F(42) F(46) 140(5) ? ? ? ?
F(43) F(42) F(44) 65(4) ? ? ? ?
F(43) F(42) F(45) 96(3) ? ? ? ?
F(43) F(42) F(46) 61(3) ? ? ? ?
F(44) F(42) F(45) 64(3) ? ? ? ?
F(44) F(42) F(46) 95(4) ? ? ? ?
F(45) F(42) F(46) 62.5(23) ? ? ? ?
P(6) F(43) F(21) 69(3) ? ? ? ?
P(6) F(43) F(24) 69.3(22) ? ? ? ?
P(6) F(43) F(26) 47.8(10) ? ? ? ?
P(6) F(43) F(41) 51.1(18) ? ? ? ?
P(6) F(43) F(42) 42(3) ? ? ? ?
P(6) F(43) F(44) 42.7(18) ? ? ? ?
P(6) F(43) F(46) 51.5(21) ? ? ? ?
F(21) F(43) F(24) 138(5) ? ? ? ?
F(21) F(43) F(26) 80.5(20) ? ? ? ?
F(21) F(43) F(41) 99(3) ? ? ? ?
F(21) F(43) F(42) 49(3) ? ? ? ?
F(21) F(43) F(44) 105(4) ? ? ? ?
F(21) F(43) F(46) 41(3) ? ? ? ?
F(24) F(43) F(26) 78.3(22) ? ? ? ?
F(24) F(43) F(41) 59(3) ? ? ? ?
F(24) F(43) F(42) 93(3) ? ? ? ?
F(24) F(43) F(44) 34(3) ? ? ? ?
F(24) F(43) F(46) 112(3) ? ? ? ?
F(26) F(43) F(41) 19.7(16) ? ? ? ?
F(26) F(43) F(42) 85(3) ? ? ? ?
F(26) F(43) F(44) 76(3) ? ? ? ?
F(26) F(43) F(46) 39(3) ? ? ? ?
F(41) F(43) F(42) 92(3) ? ? ? ?
F(41) F(43) F(44) 65(3) ? ? ? ?
F(41) F(43) F(46) 58(3) ? ? ? ?
F(42) F(43) F(44) 58(3) ? ? ? ?
F(42) F(43) F(46) 64(3) ? ? ? ?
F(44) F(43) F(46) 93(3) ? ? ? ?
P(6) F(44) F(23) 69(3) ? ? ? ?
P(6) F(44) F(24) 71(3) ? ? ? ?
P(6) F(44) F(25) 66(3) ? ? ? ?
P(6) F(44) F(41) 45(3) ? ? ? ?
P(6) F(44) F(42) 40.3(24) ? ? ? ?
P(6) F(44) F(43) 47.2(23) ? ? ? ?
F(23) F(44) F(24) 114(6) ? ? ? ?
F(23) F(44) F(25) 102(4) ? ? ? ?
F(23) F(44) F(41) 63(4) ? ? ? ?
F(23) F(44) F(42) 94(3) ? ? ? ?
F(23) F(44) F(43) 111(3) ? ? ? ?
F(24) F(44) F(25) 107(4) ? ? ? ?
F(24) F(44) F(41) 51(3) ? ? ? ?
F(24) F(44) F(42) 87(4) ? ? ? ?
F(24) F(44) F(43) 32(3) ? ? ? ?
F(25) F(44) F(41) 111(3) ? ? ? ?
F(25) F(44) F(42) 27.6(23) ? ? ? ?
F(25) F(44) F(43) 77(3) ? ? ? ?
F(41) F(44) F(42) 84(3) ? ? ? ?
F(41) F(44) F(43) 54(3) ? ? ? ?
F(42) F(44) F(43) 55(4) ? ? ? ?
P(6) F(45) F(22) 71.6(18) ? ? ? ?
P(6) F(45) F(23) 68.1(17) ? ? ? ?
P(6) F(45) F(26) 49.0(8) ? ? ? ?
P(6) F(45) F(42) 34.9(24) ? ? ? ?
F(22) F(45) F(23) 137(3) ? ? ? ?
F(22) F(45) F(26) 84.3(18) ? ? ? ?
F(22) F(45) F(42) 50.6(17) ? ? ? ?
F(23) F(45) F(26) 79.9(16) ? ? ? ?
F(23) F(45) F(42) 87.4(21) ? ? ? ?
F(26) F(45) F(42) 79(3) ? ? ? ?
P(6) F(46) F(21) 61.5(19) ? ? ? ?
P(6) F(46) F(22) 57.1(19) ? ? ? ?
P(6) F(46) F(26) 61(3) ? ? ? ?
P(6) F(46) F(41) 49(3) ? ? ? ?
P(6) F(46) F(42) 36.8(19) ? ? ? ?
P(6) F(46) F(43) 47.3(17) ? ? ? ?
F(21) F(46) F(22) 93(4) ? ? ? ?
F(21) F(46) F(26) 105(4) ? ? ? ?
F(21) F(46) F(41) 89(4) ? ? ? ?
F(21) F(46) F(42) 42(3) ? ? ? ?
F(21) F(46) F(43) 32.7(24) ? ? ? ?
F(22) F(46) F(26) 93(3) ? ? ? ?
F(22) F(46) F(41) 92(3) ? ? ? ?
F(22) F(46) F(42) 51(3) ? ? ? ?
F(22) F(46) F(43) 100(3) ? ? ? ?
F(26) F(46) F(41) 15.9(22) ? ? ? ?
F(26) F(46) F(42) 98(3) ? ? ? ?
F(26) F(46) F(43) 72(3) ? ? ? ?
F(41) F(46) F(42) 85(3) ? ? ? ?
F(41) F(46) F(43) 57(3) ? ? ? ?
F(42) F(46) F(43) 53(3) ? ? ? ?

loop_
_geom_bond_atom_site_label_1
_geom_bond_atom_site_label_2
_geom_bond_distance
_geom_bond_site_symmetry_1
_geom_bond_site_symmetry_2
_geom_bond_publ_flag
Re(1) Cl(2) 2.3694(14) ? ? ?
Re(1) P(1) 2.5189(14) ? ? ?
Re(1) P(2) 2.5410(15) ? ? ?
Re(1) P(3) 2.5235(14) ? ? ?
Re(1) P(4) 2.5340(15) ? ? ?
Re(1) N(1) 1.729(4) ? ? ?
Cl(1) C(14) 1.711(7) ? ? ?
P(1) C(2) 1.820(6) ? ? ?
P(1) C(21) 1.814(6) ? ? ?
P(1) C(31) 1.829(6) ? ? ?
P(2) C(3) 1.812(6) ? ? ?
P(2) C(41) 1.824(6) ? ? ?
P(2) C(51) 1.814(6) ? ? ?
P(3) C(4) 1.817(6) ? ? ?
P(3) C(61) 1.819(6) ? ? ?
P(3) C(71) 1.818(6) ? ? ?
P(4) C(5) 1.819(6) ? ? ?
P(4) C(81) 1.816(6) ? ? ?
P(4) C(91) 1.825(6) ? ? ?
N(1) C(11) 1.371(7) ? ? ?
C(2) C(3) 1.536(8) ? ? ?
C(4) C(5) 1.532(9) ? ? ?
C(11) C(12) 1.422(8) ? ? ?
C(11) C(16) 1.385(9) ? ? ?
C(12) C(13) 1.397(9) ? ? ?
C(13) C(14) 1.366(11) ? ? ?
C(14) C(15) 1.389(10) ? ? ?
C(15) C(16) 1.395(9) ? ? ?
C(21) C(22) 1.398(9) ? ? ?
C(21) C(26) 1.397(8) ? ? ?
C(22) C(23) 1.385(9) ? ? ?
C(23) C(24) 1.371(11) ? ? ?
C(24) C(25) 1.388(11) ? ? ?
C(25) C(26) 1.382(9) ? ? ?
C(31) C(32) 1.381(8) ? ? ?
C(31) C(36) 1.397(8) ? ? ?
C(32) C(33) 1.370(9) ? ? ?
C(33) C(34) 1.376(10) ? ? ?
C(34) C(35) 1.365(10) ? ? ?
C(35) C(36) 1.388(8) ? ? ?
C(41) C(42) 1.402(9) ? ? ?
C(41) C(46) 1.385(9) ? ? ?
C(42) C(43) 1.387(9) ? ? ?
C(43) C(44) 1.366(12) ? ? ?
C(44) C(45) 1.380(12) ? ? ?
C(45) C(46) 1.404(9) ? ? ?
C(51) C(52) 1.395(8) ? ? ?
C(51) C(56) 1.380(9) ? ? ?
C(52) C(53) 1.399(9) ? ? ?
C(53) C(54) 1.356(11) ? ? ?
C(54) C(55) 1.381(10) ? ? ?
C(55) C(56) 1.385(9) ? ? ?
C(61) C(62) 1.395(9) ? ? ?
C(61) C(66) 1.404(9) ? ? ?
C(62) C(63) 1.373(9) ? ? ?
C(63) C(64) 1.389(11) ? ? ?
C(64) C(65) 1.365(11) ? ? ?
C(65) C(66) 1.396(9) ? ? ?
C(71) C(72) 1.387(9) ? ? ?
C(71) C(76) 1.412(9) ? ? ?
C(72) C(73) 1.413(10) ? ? ?
C(73) C(74) 1.363(12) ? ? ?
C(74) C(75) 1.377(10) ? ? ?
C(75) C(76) 1.389(9) ? ? ?
C(81) C(82) 1.386(9) ? ? ?
C(81) C(86) 1.406(8) ? ? ?
C(82) C(83) 1.402(9) ? ? ?
C(83) C(84) 1.371(12) ? ? ?
C(84) C(85) 1.342(12) ? ? ?
C(85) C(86) 1.411(9) ? ? ?
C(91) C(92) 1.381(8) ? ? ?
C(91) C(96) 1.404(8) ? ? ?
C(92) C(93) 1.382(9) ? ? ?
C(93) C(94) 1.354(10) ? ? ?
C(94) C(95) 1.384(10) ? ? ?
C(95) C(96) 1.363(9) ? ? ?
P(5) F(11) 1.562(6) ? ? ?
P(5) F(12) 1.575(6) ? ? ?
P(5) F(13) 1.566(6) ? ? ?
P(5) F(14) 1.577(6) ? ? ?
P(5) F(15) 1.584(6) ? ? ?
P(5) F(16) 1.575(6) ? ? ?
P(5) F(31) 1.55(3) ? ? ?
P(5) F(32) 1.575(24) ? ? ?
P(5) F(33) 1.643(24) ? ? ?
P(5) F(34) 1.527(25) ? ? ?
P(5) F(35) 1.459(23) ? ? ?
P(5) F(36) 1.46(3) ? ? ?
F(11) F(31) 1.92(4) ? ? ?
F(11) F(33) 1.58(3) ? ? ?
F(11) F(34) 0.77(3) ? ? ?
F(12) F(32) 0.36(3) ? ? ?
F(12) F(34) 1.951(22) ? ? ?
F(12) F(35) 2.14(3) ? ? ?
F(13) F(32) 2.06(3) ? ? ?
F(13) F(35) 1.53(3) ? ? ?
F(13) F(36) 0.98(3) ? ? ?
F(14) F(31) 0.38(3) ? ? ?
F(14) F(35) 2.15(3) ? ? ?
F(14) F(36) 1.98(3) ? ? ?
F(15) F(31) 2.15(3) ? ? ?
F(15) F(34) 1.65(4) ? ? ?
F(15) F(35) 0.80(3) ? ? ?
F(16) F(32) 2.03(3) ? ? ?
F(16) F(33) 0.86(3) ? ? ?
F(16) F(36) 1.37(4) ? ? ?
F(31) F(33) 2.18(4) ? ? ?
F(31) F(34) 2.14(5) ? ? ?
F(31) F(36) 2.20(4) ? ? ?
F(32) F(33) 2.18(3) ? ? ?
F(32) F(34) 2.20(3) ? ? ?
F(32) F(36) 2.08(5) ? ? ?
F(33) F(34) 2.15(4) ? ? ?
F(33) F(36) 2.08(5) ? ? ?
F(34) F(35) 2.17(4) ? ? ?
F(35) F(36) 2.19(4) ? ? ?
P(6) F(21) 1.561(6) ? ? ?
P(6) F(22) 1.570(7) ? ? ?
P(6) F(23) 1.586(7) ? ? ?
P(6) F(24) 1.577(6) ? ? ?
P(6) F(25) 1.580(6) ? ? ?
P(6) F(26) 1.570(5) ? ? ?
P(6) F(41) 1.53(6) ? ? ?
P(6) F(42) 1.27(6) ? ? ?
P(6) F(43) 1.52(5) ? ? ?
P(6) F(44) 1.41(4) ? ? ?
P(6) F(45) 1.52(3) ? ? ?
P(6) F(46) 1.62(5) ? ? ?
F(21) F(42) 1.42(9) ? ? ?
F(21) F(43) 1.15(8) ? ? ?
F(21) F(46) 1.41(5) ? ? ?
F(22) F(42) 1.70(6) ? ? ?
F(22) F(45) 1.10(5) ? ? ?
F(22) F(46) 1.66(7) ? ? ?
F(23) F(41) 1.99(5) ? ? ?
F(23) F(44) 1.36(7) ? ? ?
F(23) F(45) 1.29(5) ? ? ?
F(24) F(41) 1.68(7) ? ? ?
F(24) F(43) 1.21(6) ? ? ?
F(24) F(44) 1.28(7) ? ? ?
F(25) F(42) 0.94(5) ? ? ?
F(25) F(44) 1.46(9) ? ? ?
F(26) F(41) 0.72(5) ? ? ?
F(26) F(43) 2.11(4) ? ? ?
F(26) F(45) 2.07(3) ? ? ?
F(26) F(46) 1.41(9) ? ? ?
F(41) F(43) 1.93(9) ? ? ?
F(41) F(44) 2.16(10) ? ? ?
F(41) F(46) 1.96(10) ? ? ?
F(42) F(43) 1.88(12) ? ? ?
F(42) F(44) 1.95(8) ? ? ?
F(42) F(45) 2.17(8) ? ? ?
F(42) F(46) 2.11(9) ? ? ?
F(43) F(44) 2.08(7) ? ? ?
F(43) F(46) 2.05(7) ? ? ?

loop_
_geom_contact_atom_site_label_1
_geom_contact_atom_site_label_2
_geom_contact_distance
_geom_contact_site_symmetry_1
_geom_contact_site_symmetry_2
_geom_contact_publ_flag
? ? ? ? ? ?

loop_
_geom_torsion_atom_site_label_1
_geom_torsion_atom_site_label_2
_geom_torsion_atom_site_label_3
_geom_torsion_atom_site_label_4
_geom_torsion
_geom_torsion_site_symmetry_1
_geom_torsion_site_symmetry_2
_geom_torsion_site_symmetry_3
_geom_torsion_site_symmetry_4
_geom_torsion_publ_flag
? ? ? ? ? ? ? ? ? ?
